data_4518266
loop_
_publ_author_name
'Niederer, Kyle A.'
'Gilmartin, Philip H.'
'Kozlowski, Marisa C.'

_publ_section_title
;
 Oxidative Photocatalytic Homo- and Cross-Coupling of Phenols:
 Nonenzymatic, Catalytic Method for Coupling Tyrosine
;
_journal_name_full 'ACS Catalysis'
_journal_page_first 14615
_journal_page_last 14623
_journal_paper_doi 10.1021/acscatal.0c04515
_journal_year 2020
_chemical_absolute_configuration syn
_chemical_formula_moiety 'C12 H15 N O6'
_chemical_formula_sum 'C12 H15 N O6'
_chemical_formula_weight 269.25
_space_group_crystal_system monoclinic
_space_group_IT_number 4
_space_group_name_Hall 'P 2yb'
_space_group_name_H-M_alt 'P 1 21 1'
_atom_sites_solution_hydrogens geom
_atom_sites_solution_primary dual
_audit_creation_date 2018-12-06
_audit_creation_method
;
Olex2 1.2
(compiled 2018.05.29 svn.r3508 for OlexSys, GUI svn.r5506)
;
_cell_angle_alpha 90
_cell_angle_beta 112.947(3)
_cell_angle_gamma 90
_cell_formula_units_Z 2
_cell_length_a 8.3518(7)
_cell_length_b 9.1518(8)
_cell_length_c 9.0312(9)
_cell_measurement_reflns_used 9735
_cell_measurement_temperature 100
_cell_measurement_theta_max 25.33
_cell_measurement_theta_min 3.31
_cell_volume 635.67(10)
_computing_cell_refinement 'Bruker SAINT v8.37A'
_computing_data_collection 'Bruker APEX3 v2016.1-0'
_computing_data_reduction 'Bruker SAINT v8.37A'
_computing_publication_material 'Olex2 (Dolomanov et al., 2009)'
_computing_structure_refinement 'ShelXL (Sheldrick, 2015)'
_computing_structure_solution 'ShelXT (Sheldrick, 2015)'
_diffrn_ambient_temperature 100
_diffrn_measured_fraction_theta_full 0.997
_diffrn_measured_fraction_theta_max 0.997
_diffrn_measurement_device 'CMOS area detector'
_diffrn_measurement_device_type 'Bruker D8QUEST'
_diffrn_measurement_method '\w and \f scans'
_diffrn_radiation_monochromator graphite
_diffrn_radiation_type MoK\a
_diffrn_radiation_wavelength 0.71073
_diffrn_reflns_av_R_equivalents 0.0255
_diffrn_reflns_av_unetI/netI 0.0204
_diffrn_reflns_Laue_measured_fraction_full 0.997
_diffrn_reflns_Laue_measured_fraction_max 0.997
_diffrn_reflns_limit_h_max 10
_diffrn_reflns_limit_h_min -9
_diffrn_reflns_limit_k_max 11
_diffrn_reflns_limit_k_min -10
_diffrn_reflns_limit_l_max 10
_diffrn_reflns_limit_l_min -10
_diffrn_reflns_number 11093
_diffrn_reflns_point_group_measured_fraction_full 0.996
_diffrn_reflns_point_group_measured_fraction_max 0.996
_diffrn_reflns_theta_full 25.242
_diffrn_reflns_theta_max 25.377
_diffrn_reflns_theta_min 3.310
_diffrn_source 'sealed tube'
_exptl_absorpt_coefficient_mu 0.114
_exptl_absorpt_correction_T_max 0.7452
_exptl_absorpt_correction_T_min 0.7251
_exptl_absorpt_correction_type multi-scan
_exptl_absorpt_process_details 'SADABS v2014/5'
_exptl_crystal_colour colourless
_exptl_crystal_density_diffrn 1.407
_exptl_crystal_description irregular
_exptl_crystal_F_000 284
_exptl_crystal_size_max 0.32
_exptl_crystal_size_mid 0.20
_exptl_crystal_size_min 0.15
_refine_diff_density_max 0.173
_refine_diff_density_min -0.222
_refine_diff_density_rms 0.052
_refine_ls_extinction_method none
_refine_ls_goodness_of_fit_ref 1.103
_refine_ls_hydrogen_treatment constr
_refine_ls_matrix_type full
_refine_ls_number_parameters 175
_refine_ls_number_reflns 2309
_refine_ls_number_restraints 1
_refine_ls_restrained_S_all 1.103
_refine_ls_R_factor_all 0.0311
_refine_ls_R_factor_gt 0.0295
_refine_ls_shift/su_max 0.000
_refine_ls_shift/su_mean 0.000
_refine_ls_structure_factor_coef Fsqd
_refine_ls_weighting_details 'w=1/[\s^2^(Fo^2^)+(0.0365P)^2^+0.1380P] where P=(Fo^2^+2Fc^2^)/3'
_refine_ls_weighting_scheme calc
_refine_ls_wR_factor_gt 0.0685
_refine_ls_wR_factor_ref 0.0692
_reflns_Friedel_coverage 0.871
_reflns_Friedel_fraction_full 0.995
_reflns_Friedel_fraction_max 0.994
_reflns_number_gt 2232
_reflns_number_total 2309
_reflns_threshold_expression 'I > 2\s(I)'
_cod_data_source_file cs0c04515_si_002.cif
_cod_data_source_block 8054
_cod_database_code 4518266
_shelx_shelxl_version_number 2018/3
_shelx_estimated_absorpt_t_max 0.985
_shelx_estimated_absorpt_t_min 0.968

loop_
_space_group_symop_operation_xyz
'x, y, z'
'-x, y+1/2, -z'

loop_
_atom_site_label
_atom_site_type_symbol
_atom_site_fract_x
_atom_site_fract_y
_atom_site_fract_z
_atom_site_U_iso_or_equiv
_atom_site_adp_type
_atom_site_occupancy
_atom_site_site_symmetry_order
_atom_site_calc_flag
_atom_site_refinement_flags_posn
_atom_site_refinement_flags_adp
_atom_site_refinement_flags_occupancy
_atom_site_disorder_assembly
_atom_site_disorder_group
C1 C 0.6045(3) 0.3063(3) 0.6843(3) 0.0187(5) Uani 1 1 d . . . . .
C2 C 0.4973(3) 0.1972(3) 0.7230(2) 0.0161(5) Uani 1 1 d . . . . .
H4 H 0.551632 0.114894 0.786891 0.019 Uiso 1 1 calc R . . . .
C3 C 0.3255(3) 0.2119(3) 0.6700(3) 0.0155(5) Uani 1 1 d . . . . .
H2 H 0.261375 0.137759 0.696140 0.019 Uiso 1 1 calc R . . . .
C4 C 0.2275(3) 0.3388(2) 0.5713(3) 0.0137(5) Uani 1 1 d . . . . .
C5 C 0.3423(3) 0.4474(2) 0.5352(2) 0.0134(5) Uani 1 1 d . . . . .
H5 H 0.289393 0.529599 0.470266 0.016 Uiso 1 1 calc R . . . .
C6 C 0.5145(3) 0.4342(2) 0.5898(3) 0.0162(5) Uani 1 1 d . . . . .
H6 H 0.580593 0.508964 0.567197 0.019 Uiso 1 1 calc R . . . .
C7 C 0.1122(3) 0.4111(3) 0.6489(3) 0.0142(5) Uani 1 1 d . . . . .
H7a H 0.055324 0.498012 0.584534 0.017 Uiso 1 1 calc R . . . .
H7b H 0.019437 0.341599 0.643965 0.017 Uiso 1 1 calc R . . . .
C8 C 0.2100(3) 0.4585(3) 0.8244(3) 0.0142(5) Uani 1 1 d . . . . .
H8 H 0.267088 0.370678 0.889468 0.017 Uiso 1 1 calc R . . . .
C9 C 0.3485(3) 0.5735(3) 0.8446(3) 0.0139(5) Uani 1 1 d . . . . .
C10 C 0.3956(3) 0.8042(3) 0.7518(3) 0.0261(6) Uani 1 1 d . . . . .
H10a H 0.336741 0.872089 0.663344 0.039 Uiso 1 1 calc GR . . . .
H10b H 0.498672 0.763758 0.739971 0.039 Uiso 1 1 calc GR . . . .
H10c H 0.431004 0.856238 0.854487 0.039 Uiso 1 1 calc GR . . . .
C11 C 0.0821(3) 0.4742(2) 1.0255(3) 0.0146(5) Uani 1 1 d . . . . .
C12 C -0.0655(3) 0.5295(3) 1.0660(3) 0.0209(5) Uani 1 1 d . . . . .
H12a H -0.118119 0.447631 1.100811 0.031 Uiso 1 1 calc GR . . . .
H12b H -0.153210 0.575221 0.970728 0.031 Uiso 1 1 calc GR . . . .
H12c H -0.021497 0.601576 1.152774 0.031 Uiso 1 1 calc GR . . . .
N1 N 0.0839(2) 0.5161(2) 0.8848(2) 0.0142(4) Uani 1 1 d . . . . .
H1 H 0.006822 0.580528 0.826500 0.017 Uiso 1 1 calc R . . . .
O1 O 0.7614(2) 0.2896(2) 0.7253(3) 0.0348(5) Uani 1 1 d . . . . .
O2 O 0.09572(19) 0.28623(17) 0.42228(18) 0.0167(4) Uani 1 1 d . . . . .
O3 O 0.1849(2) 0.21140(18) 0.33322(18) 0.0180(4) Uani 1 1 d . . . . .
H3 H 0.191638 0.267515 0.262297 0.027 Uiso 1 1 calc GR . . . .
O4 O 0.19752(19) 0.3943(2) 1.11861(19) 0.0209(4) Uani 1 1 d . . . . .
O5 O 0.27870(19) 0.68707(18) 0.74840(19) 0.0189(4) Uani 1 1 d . . . . .
O6 O 0.4990(2) 0.5640(2) 0.93457(19) 0.0220(4) Uani 1 1 d . . . . .

loop_
_atom_site_aniso_label
_atom_site_aniso_U_11
_atom_site_aniso_U_22
_atom_site_aniso_U_33
_atom_site_aniso_U_23
_atom_site_aniso_U_13
_atom_site_aniso_U_12
C1 0.0153(11) 0.0229(13) 0.0179(11) -0.0053(10) 0.0064(9) -0.0018(10)
C2 0.0191(11) 0.0163(11) 0.0125(10) 0.0008(10) 0.0058(9) 0.0035(10)
C3 0.0208(11) 0.0127(11) 0.0156(10) -0.0024(9) 0.0100(9) -0.0041(9)
C4 0.0127(10) 0.0168(12) 0.0114(10) -0.0020(9) 0.0045(8) -0.0022(9)
C5 0.0197(11) 0.0121(11) 0.0096(10) -0.0014(9) 0.0070(9) -0.0028(9)
C6 0.0198(12) 0.0155(12) 0.0180(11) -0.0035(9) 0.0125(9) -0.0065(9)
C7 0.0108(10) 0.0164(11) 0.0147(11) -0.0004(9) 0.0043(8) -0.0006(9)
C8 0.0132(11) 0.0171(11) 0.0143(11) 0.0018(9) 0.0075(9) 0.0023(9)
C9 0.0143(11) 0.0182(11) 0.0109(10) -0.0032(9) 0.0070(9) 0.0000(9)
C10 0.0273(13) 0.0207(14) 0.0316(14) -0.0027(11) 0.0128(11) -0.0099(11)
C11 0.0119(11) 0.0157(12) 0.0168(11) -0.0021(9) 0.0063(9) -0.0028(10)
C12 0.0172(12) 0.0287(14) 0.0197(12) 0.0005(10) 0.0103(10) 0.0013(11)
N1 0.0120(9) 0.0162(10) 0.0152(10) 0.0020(8) 0.0062(8) 0.0032(7)
O1 0.0137(9) 0.0360(11) 0.0520(12) 0.0041(10) 0.0101(8) 0.0010(8)
O2 0.0148(8) 0.0206(9) 0.0150(8) -0.0055(7) 0.0059(6) -0.0028(7)
O3 0.0231(8) 0.0180(9) 0.0154(8) -0.0035(7) 0.0102(7) -0.0017(7)
O4 0.0188(8) 0.0286(9) 0.0176(8) 0.0070(7) 0.0096(7) 0.0063(8)
O5 0.0153(8) 0.0158(9) 0.0245(8) 0.0007(7) 0.0066(6) -0.0018(7)
O6 0.0121(8) 0.0334(10) 0.0171(8) 0.0000(7) 0.0021(6) -0.0009(7)

loop_
_atom_type_symbol
_atom_type_description
_atom_type_scat_dispersion_real
_atom_type_scat_dispersion_imag
_atom_type_scat_source
C C 0.0033 0.0016 'International Tables Vol C Tables 4.2.6.8 and 6.1.1.4'
H H 0.0000 0.0000 'International Tables Vol C Tables 4.2.6.8 and 6.1.1.4'
N N 0.0061 0.0033 'International Tables Vol C Tables 4.2.6.8 and 6.1.1.4'
O O 0.0106 0.0060 'International Tables Vol C Tables 4.2.6.8 and 6.1.1.4'

loop_
_geom_angle_atom_site_label_1
_geom_angle_atom_site_label_2
_geom_angle_atom_site_label_3
_geom_angle
_geom_angle_site_symmetry_1
_geom_angle_site_symmetry_3
_geom_angle_publ_flag
C2 C1 C6 117.21(19) . . ?
O1 C1 C2 121.5(2) . . ?
O1 C1 C6 121.3(2) . . ?
C1 C2 H4 119.5 . . ?
C3 C2 C1 121.1(2) . . ?
C3 C2 H4 119.5 . . ?
C2 C3 H2 118.1 . . ?
C2 C3 C4 123.7(2) . . ?
C4 C3 H2 118.1 . . ?
C3 C4 C5 113.26(17) . . ?
C3 C4 C7 110.85(17) . . ?
C5 C4 C7 112.23(18) . . ?
O2 C4 C3 109.65(18) . . ?
O2 C4 C5 109.61(17) . . ?
O2 C4 C7 100.47(16) . . ?
C4 C5 H5 118.4 . . ?
C6 C5 C4 123.2(2) . . ?
C6 C5 H5 118.4 . . ?
C1 C6 H6 119.3 . . ?
C5 C6 C1 121.4(2) . . ?
C5 C6 H6 119.3 . . ?
C4 C7 H7a 108.6 . . ?
C4 C7 H7b 108.6 . . ?
H7a C7 H7b 107.6 . . ?
C8 C7 C4 114.49(17) . . ?
C8 C7 H7a 108.6 . . ?
C8 C7 H7b 108.6 . . ?
C7 C8 H8 108.6 . . ?
C9 C8 C7 113.12(18) . . ?
C9 C8 H8 108.6 . . ?
N1 C8 C7 108.46(17) . . ?
N1 C8 H8 108.6 . . ?
N1 C8 C9 109.29(18) . . ?
O5 C9 C8 110.00(18) . . ?
O6 C9 C8 125.1(2) . . ?
O6 C9 O5 124.9(2) . . ?
H10a C10 H10b 109.5 . . ?
H10a C10 H10c 109.5 . . ?
H10b C10 H10c 109.5 . . ?
O5 C10 H10a 109.5 . . ?
O5 C10 H10b 109.5 . . ?
O5 C10 H10c 109.5 . . ?
N1 C11 C12 116.7(2) . . ?
O4 C11 C12 121.9(2) . . ?
O4 C11 N1 121.4(2) . . ?
C11 C12 H12a 109.5 . . ?
C11 C12 H12b 109.5 . . ?
C11 C12 H12c 109.5 . . ?
H12a C12 H12b 109.5 . . ?
H12a C12 H12c 109.5 . . ?
H12b C12 H12c 109.5 . . ?
C8 N1 H1 119.0 . . ?
C11 N1 C8 121.99(19) . . ?
C11 N1 H1 119.0 . . ?
C4 O2 O3 107.55(14) . . ?
O2 O3 H3 109.5 . . ?
C9 O5 C10 116.39(18) . . ?

loop_
_geom_bond_atom_site_label_1
_geom_bond_atom_site_label_2
_geom_bond_distance
_geom_bond_site_symmetry_2
_geom_bond_publ_flag
C1 C2 1.471(3) . ?
C1 C6 1.471(3) . ?
C1 O1 1.225(3) . ?
C2 H4 0.9500 . ?
C2 C3 1.330(3) . ?
C3 H2 0.9500 . ?
C3 C4 1.497(3) . ?
C4 C5 1.503(3) . ?
C4 C7 1.543(3) . ?
C4 O2 1.449(3) . ?
C5 H5 0.9500 . ?
C5 C6 1.332(3) . ?
C6 H6 0.9500 . ?
C7 H7a 0.9900 . ?
C7 H7b 0.9900 . ?
C7 C8 1.536(3) . ?
C8 H8 1.0000 . ?
C8 C9 1.522(3) . ?
C8 N1 1.460(3) . ?
C9 O5 1.334(3) . ?
C9 O6 1.204(3) . ?
C10 H10a 0.9800 . ?
C10 H10b 0.9800 . ?
C10 H10c 0.9800 . ?
C10 O5 1.442(3) . ?
C11 C12 1.503(3) . ?
C11 N1 1.334(3) . ?
C11 O4 1.241(3) . ?
C12 H12a 0.9800 . ?
C12 H12b 0.9800 . ?
C12 H12c 0.9800 . ?
N1 H1 0.8800 . ?
O2 O3 1.462(2) . ?
O3 H3 0.8400 . ?
